data_7223577
loop_
_publ_author_name
'Tian, Li'
'Li, Ting'
'Zhou, Shang Yong'
'Li, Xin'
'Liu, Zhong Yi'
'Guo, Jian Hua'
'Liao, Dai-zheng'

_publ_section_title
;
 Modulating spin dynamics of LnIII-radical complexes by using different
 coligand
;
_journal_name_full 'RSC Adv.'
_journal_paper_doi 10.1039/C5RA21991D
_journal_year 2015
_chemical_formula_sum 'C40.5 H26 Cl F36 N5 O16 Tb2'
_chemical_formula_weight 1875.95
_chemical_name_systematic
; 
 ? 
;
_space_group_IT_number 15
_symmetry_cell_setting monoclinic
_symmetry_space_group_name_Hall '-C 2yc'
_symmetry_space_group_name_H-M 'C 1 2/c 1'
_atom_sites_solution_hydrogens geom
_atom_sites_solution_primary direct
_atom_sites_solution_secondary difmap
_audit_creation_method SHELXL-97
_audit_update_record
;
2015-04-03 deposited with the CCDC.
2015-12-16 downloaded from the CCDC.
;
_cell_angle_alpha 90.00
_cell_angle_beta 120.7940(10)
_cell_angle_gamma 90.00
_cell_formula_units_Z 8
_cell_length_a 25.7269(15)
_cell_length_b 24.4137(14)
_cell_length_c 23.2052(13)
_cell_measurement_reflns_used 9957
_cell_measurement_temperature 173(2)
_cell_measurement_theta_max 28.29
_cell_measurement_theta_min 2.49
_cell_volume 12520.1(12)
_computing_structure_refinement 'SHELXL-97 (Sheldrick, 1997)'
_computing_structure_solution 'SHELXS-97 (Sheldrick, 1990)'
_diffrn_ambient_temperature 173(2)
_diffrn_measured_fraction_theta_full 0.998
_diffrn_measured_fraction_theta_max 0.998
_diffrn_measurement_device_type 'CCD area detector'
_diffrn_measurement_method 'phi and omega scans'
_diffrn_radiation_monochromator graphite
_diffrn_radiation_source 'fine-focus sealed tube'
_diffrn_radiation_type MoK\a
_diffrn_radiation_wavelength 0.71073
_diffrn_reflns_av_R_equivalents 0.0451
_diffrn_reflns_av_sigmaI/netI 0.0447
_diffrn_reflns_limit_h_max 30
_diffrn_reflns_limit_h_min -30
_diffrn_reflns_limit_k_max 29
_diffrn_reflns_limit_k_min -25
_diffrn_reflns_limit_l_max 27
_diffrn_reflns_limit_l_min -25
_diffrn_reflns_number 36055
_diffrn_reflns_theta_full 25.01
_diffrn_reflns_theta_max 25.01
_diffrn_reflns_theta_min 1.27
_exptl_absorpt_coefficient_mu 2.456
_exptl_absorpt_correction_T_max 0.7096
_exptl_absorpt_correction_T_min 0.6662
_exptl_crystal_colour blue
_exptl_crystal_density_diffrn 1.990
_exptl_crystal_density_method 'not measured'
_exptl_crystal_description block
_exptl_crystal_F_000 7224
_exptl_crystal_size_max 0.18
_exptl_crystal_size_mid 0.17
_exptl_crystal_size_min 0.15
_refine_diff_density_max 2.183
_refine_diff_density_min -0.870
_refine_diff_density_rms 0.117
_refine_ls_extinction_method none
_refine_ls_goodness_of_fit_ref 1.029
_refine_ls_hydrogen_treatment constr
_refine_ls_matrix_type full
_refine_ls_number_parameters 924
_refine_ls_number_reflns 11018
_refine_ls_number_restraints 21
_refine_ls_restrained_S_all 1.040
_refine_ls_R_factor_all 0.0466
_refine_ls_R_factor_gt 0.0355
_refine_ls_shift/su_max 0.001
_refine_ls_shift/su_mean 0.000
_refine_ls_structure_factor_coef Fsqd
_refine_ls_weighting_details 'calc w=1/[\s^2^(Fo^2^)+(0.0318P)^2^+90.7084P] where P=(Fo^2^+2Fc^2^)/3'
_refine_ls_weighting_scheme calc
_refine_ls_wR_factor_gt 0.0805
_refine_ls_wR_factor_ref 0.0874
_reflns_number_gt 9190
_reflns_number_total 11018
_reflns_threshold_expression >2sigma(I)
_cod_data_source_file c5ra21991d2.cif
_cod_data_source_block n140702b
_cod_depositor_comments
;
The following automatic conversions were performed:

'_symmetry_cell_setting' value 'Monoclinic' changed to 'monoclinic'
according to
/usr/data/users/saulius/crontab/automatic-downloads/rss-feeds/RSC/lib/dictionaries/cif_core.dic
dictionary named 'cif_core.dic' version 2.4.2 from 2011-04-26.

Automatic conversion script
Id: cif_fix_values 4268 2015-11-12 08:31:59Z antanas 
;
_cod_original_sg_symbol_H-M C2/c
_cod_original_formula_sum 'C40.50 H26 Cl F36 N5 O16 Tb2'
_cod_database_code 7223577
_audit_block_doi 10.5517/cc14hr9p

loop_
_symmetry_equiv_pos_as_xyz
'x, y, z'
'-x, y, -z+1/2'
'x+1/2, y+1/2, z'
'-x+1/2, y+1/2, -z+1/2'
'-x, -y, -z'
'x, -y, z-1/2'
'-x+1/2, -y+1/2, -z'
'x+1/2, -y+1/2, z-1/2'

loop_
_atom_site_label
_atom_site_type_symbol
_atom_site_fract_x
_atom_site_fract_y
_atom_site_fract_z
_atom_site_U_iso_or_equiv
_atom_site_adp_type
_atom_site_occupancy
_atom_site_symmetry_multiplicity
_atom_site_calc_flag
_atom_site_refinement_flags
Tb1 Tb 0.332625(10) 0.779058(9) 0.336349(12) 0.01711(7) Uani 1 1 d .
Tb2 Tb 0.302394(10) 0.490666(9) 0.246065(12) 0.01745(7) Uani 1 1 d .
F1 F 0.4150(2) 0.91154(18) 0.2386(3) 0.0829(16) Uani 1 1 d .
F2 F 0.32405(18) 0.94009(13) 0.1848(2) 0.0559(11) Uani 1 1 d .
F3 F 0.3610(2) 0.89539(16) 0.1357(3) 0.0762(15) Uani 1 1 d .
F4 F 0.3032(3) 0.71088(19) 0.0874(2) 0.0877(17) Uani 1 1 d .
F5 F 0.2262(2) 0.7015(3) 0.0962(3) 0.111(2) Uani 1 1 d .
F6 F 0.3040(3) 0.65913(16) 0.1596(2) 0.0906(18) Uani 1 1 d .
F7 F 0.5359(4) 0.8248(2) 0.3238(5) 0.178(4) Uani 1 1 d .
F8 F 0.5093(2) 0.7430(2) 0.3171(3) 0.0830(15) Uani 1 1 d .
F9 F 0.5719(2) 0.7758(3) 0.4122(4) 0.146(3) Uani 1 1 d .
F10 F 0.50907(19) 0.94798(17) 0.4722(3) 0.0849(16) Uani 1 1 d .
F11 F 0.4594(2) 0.91836(17) 0.5143(2) 0.0735(14) Uani 1 1 d .
F12 F 0.41470(18) 0.96623(14) 0.4253(2) 0.0694(14) Uani 1 1 d .
F13 F 0.50946(17) 0.7481(2) 0.5562(2) 0.0674(12) Uani 1 1 d .
F14 F 0.4602(2) 0.67847(18) 0.5550(2) 0.0797(15) Uani 1 1 d .
F15 F 0.4716(2) 0.7454(2) 0.61989(19) 0.0811(16) Uani 1 1 d .
F16 F 0.2991(3) 0.8511(3) 0.5486(2) 0.145(3) Uani 1 1 d .
F17 F 0.24486(19) 0.88148(16) 0.4490(2) 0.0589(11) Uani 1 1 d .
F18 F 0.2248(2) 0.8040(2) 0.4736(3) 0.0913(19) Uani 1 1 d .
F19 F 0.3406(3) 0.59288(17) 0.4367(3) 0.109(2) Uani 1 1 d .
F20 F 0.2481(3) 0.5752(3) 0.4041(2) 0.135(3) Uani 1 1 d .
F21 F 0.31824(16) 0.54039(13) 0.49355(16) 0.0385(8) Uani 1 1 d .
F22 F 0.3622(3) 0.35594(16) 0.4757(2) 0.098(2) Uani 1 1 d .
F23 F 0.40176(18) 0.34544(16) 0.4167(3) 0.0773(15) Uani 1 1 d .
F24 F 0.31347(16) 0.31844(13) 0.38053(18) 0.0496(10) Uani 1 1 d .
F25 F 0.51375(14) 0.51431(12) 0.42431(16) 0.0343(7) Uani 1 1 d .
F26 F 0.49974(15) 0.43904(14) 0.46280(16) 0.0424(8) Uani 1 1 d .
F27 F 0.55323(14) 0.43955(14) 0.41620(18) 0.0446(9) Uani 1 1 d .
F28 F 0.34849(13) 0.31679(11) 0.17362(15) 0.0288(7) Uani 1 1 d .
F29 F 0.41105(19) 0.36509(15) 0.1615(2) 0.0579(11) Uani 1 1 d .
F30 F 0.44304(15) 0.30980(14) 0.2448(2) 0.0549(11) Uani 1 1 d .
F31 F 0.42939(19) 0.61293(16) 0.2030(2) 0.0627(11) Uani 1 1 d .
F32 F 0.3997(2) 0.5942(2) 0.1002(2) 0.0762(14) Uani 1 1 d .
F33 F 0.45566(18) 0.53783(19) 0.1781(2) 0.0619(11) Uani 1 1 d .
F34 F 0.2032(2) 0.5182(3) -0.0356(2) 0.0931(18) Uani 1 1 d .
F35 F 0.1587(2) 0.5532(2) 0.0103(2) 0.102(2) Uani 1 1 d .
F36 F 0.1621(3) 0.4683(3) 0.0024(2) 0.107(2) Uani 1 1 d .
O1 O 0.33320(15) 0.85063(13) 0.25935(18) 0.0252(8) Uani 1 1 d .
O2 O 0.29459(15) 0.74298(14) 0.22739(17) 0.0232(8) Uani 1 1 d .
O3 O 0.42590(16) 0.77569(14) 0.3404(2) 0.0309(9) Uani 1 1 d .
O4 O 0.38714(16) 0.85859(14) 0.39578(19) 0.0303(9) Uani 1 1 d .
O5 O 0.39762(15) 0.74922(13) 0.44591(17) 0.0238(8) Uani 1 1 d .
O6 O 0.29220(15) 0.80750(14) 0.40457(17) 0.0244(8) Uani 1 1 d .
O7 O 0.27994(15) 0.51947(13) 0.32829(17) 0.0219(8) Uani 1 1 d .
O8 O 0.30932(15) 0.41338(13) 0.31934(17) 0.0205(7) Uani 1 1 d .
O9 O 0.40391(15) 0.48155(13) 0.33509(17) 0.0207(7) Uani 1 1 d .
O10 O 0.34165(15) 0.41275(13) 0.22054(16) 0.0204(7) Uani 1 1 d .
O11 O 0.36328(16) 0.52704(14) 0.20715(18) 0.0272(8) Uani 1 1 d .
O12 O 0.24735(17) 0.48728(14) 0.12679(18) 0.0300(9) Uani 1 1 d .
O13 O 0.25362(14) 0.71660(12) 0.32230(17) 0.0189(7) Uani 1 1 d .
O14 O 0.23114(15) 0.56437(13) 0.19493(16) 0.0219(8) Uani 1 1 d .
O15 O 0.23889(14) 0.82819(13) 0.27724(17) 0.0207(7) Uani 1 1 d .
H15A H 0.2247 0.8383 0.3045 0.031 Uiso 1 1 d R
H15B H 0.2209 0.8516 0.2405 0.031 Uiso 1 1 d R
O16 O 0.20654(15) 0.44547(13) 0.20053(18) 0.0257(8) Uani 1 1 d .
H16A H 0.1939 0.4195 0.2219 0.039 Uiso 1 1 d R
H16B H 0.1870 0.4387 0.1610 0.039 Uiso 1 1 d R
N1 N 0.22919(17) 0.67760(15) 0.2805(2) 0.0171(8) Uani 1 1 d .
N2 N 0.21848(17) 0.60534(15) 0.2201(2) 0.0193(9) Uani 1 1 d .
N3 N 0.36344(17) 0.67320(16) 0.3388(2) 0.0192(9) Uani 1 1 d .
N4 N 0.34773(18) 0.58638(16) 0.2994(2) 0.0196(9) Uani 1 1 d .
N5 N 0.40723(18) 0.59576(17) 0.3410(2) 0.0236(9) Uani 1 1 d .
C1 C 0.3598(3) 0.8986(2) 0.1913(4) 0.0425(16) Uani 1 1 d .
C2 C 0.3389(2) 0.8460(2) 0.2090(3) 0.0284(12) Uani 1 1 d .
C3 C 0.3282(3) 0.7996(2) 0.1700(3) 0.0313(13) Uani 1 1 d .
H3 H 0.3371 0.8002 0.1359 0.038 Uiso 1 1 calc R
C4 C 0.3046(2) 0.7526(2) 0.1808(3) 0.0274(12) Uani 1 1 d .
C5 C 0.2852(3) 0.7063(3) 0.1301(3) 0.0416(15) Uani 1 1 d .
C6 C 0.5230(4) 0.7864(3) 0.3541(6) 0.079(3) Uani 1 1 d .
C7 C 0.4719(3) 0.8051(2) 0.3663(4) 0.0429(17) Uani 1 1 d .
C8 C 0.4820(3) 0.8526(2) 0.4036(4) 0.0488(18) Uani 1 1 d .
H8 H 0.5194 0.8698 0.4216 0.059 Uiso 1 1 calc R
C9 C 0.4391(3) 0.8753(2) 0.4149(3) 0.0370(15) Uani 1 1 d .
C10 C 0.4559(3) 0.9276(3) 0.4565(4) 0.0501(19) Uani 1 1 d .
C11 C 0.4616(3) 0.7331(3) 0.5601(3) 0.0461(16) Uani 1 1 d .
C12 C 0.4039(2) 0.7582(2) 0.5020(3) 0.0265(12) Uani 1 1 d .
C13 C 0.3658(3) 0.7864(2) 0.5170(3) 0.0376(14) Uani 1 1 d .
H13 H 0.3761 0.7906 0.5615 0.045 Uiso 1 1 calc R
C14 C 0.3117(3) 0.8086(2) 0.4655(3) 0.0317(13) Uani 1 1 d .
C15 C 0.2706(4) 0.8370(3) 0.4854(3) 0.057(2) Uani 1 1 d .
C16 C 0.3018(4) 0.5537(3) 0.4317(3) 0.0489(18) Uani 1 1 d .
C17 C 0.3028(2) 0.5074(2) 0.3890(3) 0.0240(11) Uani 1 1 d .
C18 C 0.3283(2) 0.4577(2) 0.4192(3) 0.0236(11) Uani 1 1 d .
H18 H 0.3462 0.4538 0.4654 0.028 Uiso 1 1 calc R
C19 C 0.3271(2) 0.41353(19) 0.3806(3) 0.0208(11) Uani 1 1 d .
C20 C 0.3506(3) 0.3582(2) 0.4152(3) 0.0302(13) Uani 1 1 d .
C21 C 0.5046(2) 0.4599(2) 0.4132(3) 0.0291(12) Uani 1 1 d .
C22 C 0.4461(2) 0.44955(19) 0.3459(3) 0.0207(11) Uani 1 1 d .
C23 C 0.4456(2) 0.4071(2) 0.3067(3) 0.0241(11) Uani 1 1 d .
H23 H 0.4812 0.3876 0.3203 0.029 Uiso 1 1 calc R
C24 C 0.3935(2) 0.39225(19) 0.2471(3) 0.0206(11) Uani 1 1 d .
C25 C 0.3998(2) 0.3454(2) 0.2064(3) 0.0291(13) Uani 1 1 d .
C26 C 0.4100(3) 0.5731(3) 0.1583(3) 0.0460(16) Uani 1 1 d .
C27 C 0.3543(3) 0.5448(2) 0.1525(3) 0.0309(13) Uani 1 1 d .
C28 C 0.3016(3) 0.5411(2) 0.0908(3) 0.0360(14) Uani 1 1 d .
H28 H 0.2996 0.5580 0.0538 0.043 Uiso 1 1 calc R
C29 C 0.2522(3) 0.5131(2) 0.0830(3) 0.0350(15) Uani 1 1 d .
C30 C 0.1944(3) 0.5142(3) 0.0145(3) 0.0526(19) Uani 1 1 d .
C31 C 0.2585(2) 0.63938(18) 0.2665(2) 0.0165(10) Uani 1 1 d .
C32 C 0.1614(2) 0.67336(19) 0.2368(3) 0.0241(12) Uani 1 1 d .
C33 C 0.1345(3) 0.6751(2) 0.2819(3) 0.0381(15) Uani 1 1 d .
H33A H 0.1505 0.6454 0.3133 0.057 Uiso 1 1 calc R
H33B H 0.0913 0.6718 0.2550 0.057 Uiso 1 1 calc R
H33C H 0.1448 0.7092 0.3058 0.057 Uiso 1 1 calc R
C34 C 0.1421(3) 0.7222(2) 0.1902(3) 0.0369(15) Uani 1 1 d .
H34A H 0.1535 0.7553 0.2162 0.055 Uiso 1 1 calc R
H34B H 0.0990 0.7215 0.1606 0.055 Uiso 1 1 calc R
H34C H 0.1615 0.7208 0.1643 0.055 Uiso 1 1 calc R
C35 C 0.1544(2) 0.6167(2) 0.2011(3) 0.0279(12) Uani 1 1 d .
C36 C 0.1157(3) 0.6175(3) 0.1257(3) 0.0481(18) Uani 1 1 d .
H36A H 0.1322 0.6431 0.1079 0.072 Uiso 1 1 calc R
H36B H 0.0753 0.6283 0.1128 0.072 Uiso 1 1 calc R
H36C H 0.1149 0.5816 0.1084 0.072 Uiso 1 1 calc R
C37 C 0.1367(3) 0.5690(2) 0.2306(4) 0.0432(16) Uani 1 1 d .
H37A H 0.1424 0.5350 0.2137 0.065 Uiso 1 1 calc R
H37B H 0.0950 0.5726 0.2178 0.065 Uiso 1 1 calc R
H37C H 0.1616 0.5695 0.2786 0.065 Uiso 1 1 calc R
C38 C 0.3234(2) 0.63376(18) 0.3005(2) 0.0162(10) Uani 1 1 d .
C39 C 0.4165(2) 0.6473(2) 0.3644(3) 0.0242(11) Uani 1 1 d .
C40 C 0.4784(2) 0.6657(2) 0.4145(3) 0.0342(14) Uani 1 1 d .
H40A H 0.4763 0.6997 0.4340 0.051 Uiso 1 1 calc R
H40B H 0.5015 0.6708 0.3930 0.051 Uiso 1 1 calc R
H40C H 0.4976 0.6386 0.4491 0.051 Uiso 1 1 calc R
C41 C 0.5558(7) 0.0561(4) 0.3372(10) 0.085(5) Uani 0.50 1 d PDU
H41A H 0.5970 0.0536 0.3747 0.102 Uiso 0.50 1 calc PR
H41B H 0.5581 0.0529 0.2969 0.102 Uiso 0.50 1 calc PR
Cl1 Cl 0.5211(3) -0.0002(2) 0.3403(4) 0.143(3) Uani 0.50 1 d PDU
Cl2 Cl 0.53373(19) 0.1199(2) 0.3377(2) 0.0821(13) Uani 0.50 1 d PDU

loop_
_atom_site_aniso_label
_atom_site_aniso_U_11
_atom_site_aniso_U_22
_atom_site_aniso_U_33
_atom_site_aniso_U_23
_atom_site_aniso_U_13
_atom_site_aniso_U_12
Tb1 0.01227(12) 0.01239(12) 0.02344(14) -0.00122(9) 0.00681(10) -0.00146(8)
Tb2 0.01759(13) 0.01247(12) 0.01876(13) -0.00015(9) 0.00677(10) 0.00312(9)
F1 0.050(3) 0.068(3) 0.119(4) 0.029(3) 0.034(3) -0.025(2)
F2 0.074(3) 0.0265(18) 0.097(3) 0.0237(19) 0.065(3) 0.0159(18)
F3 0.139(4) 0.039(2) 0.107(4) 0.017(2) 0.104(4) 0.005(2)
F4 0.167(5) 0.065(3) 0.079(3) -0.027(2) 0.097(4) -0.029(3)
F5 0.071(4) 0.126(5) 0.111(4) -0.089(4) 0.030(3) -0.021(3)
F6 0.193(6) 0.029(2) 0.072(3) -0.006(2) 0.084(4) 0.013(3)
F7 0.191(7) 0.071(4) 0.418(13) 0.034(6) 0.261(9) 0.010(4)
F8 0.075(3) 0.077(3) 0.138(5) 0.008(3) 0.084(4) 0.016(3)
F9 0.030(3) 0.155(6) 0.207(8) -0.048(5) 0.028(4) 0.024(3)
F10 0.045(3) 0.047(2) 0.123(4) -0.029(3) 0.015(3) -0.029(2)
F11 0.080(3) 0.051(3) 0.050(3) -0.011(2) 0.004(2) 0.001(2)
F12 0.048(2) 0.0201(18) 0.071(3) -0.0105(18) -0.019(2) -0.0007(16)
F13 0.023(2) 0.103(4) 0.048(2) -0.005(2) -0.0023(18) 0.007(2)
F14 0.072(3) 0.051(3) 0.074(3) 0.021(2) 0.007(3) 0.031(2)
F15 0.063(3) 0.129(4) 0.027(2) 0.008(2) 0.005(2) 0.048(3)
F16 0.135(5) 0.243(8) 0.035(3) -0.012(4) 0.026(3) 0.133(5)
F17 0.068(3) 0.048(2) 0.060(3) -0.001(2) 0.032(2) 0.030(2)
F18 0.097(4) 0.099(4) 0.135(5) 0.070(3) 0.101(4) 0.064(3)
F19 0.255(8) 0.037(2) 0.085(4) -0.030(2) 0.122(5) -0.055(3)
F20 0.186(6) 0.150(5) 0.038(3) 0.011(3) 0.036(3) 0.146(5)
F21 0.058(2) 0.0351(18) 0.0320(19) -0.0036(15) 0.0296(18) 0.0016(16)
F22 0.214(6) 0.033(2) 0.036(2) 0.0154(18) 0.056(3) 0.037(3)
F23 0.039(2) 0.046(2) 0.133(4) 0.041(3) 0.034(3) 0.0215(19)
F24 0.050(2) 0.0197(17) 0.054(2) 0.0068(16) 0.0085(19) -0.0069(15)
F25 0.0264(18) 0.0273(17) 0.0414(19) -0.0089(14) 0.0117(15) -0.0039(13)
F26 0.041(2) 0.047(2) 0.0274(18) 0.0091(16) 0.0089(16) 0.0038(16)
F27 0.0189(17) 0.052(2) 0.050(2) -0.0136(17) 0.0085(16) 0.0084(15)
F28 0.0242(16) 0.0212(15) 0.0428(19) -0.0133(13) 0.0185(15) -0.0049(12)
F29 0.085(3) 0.053(2) 0.078(3) -0.033(2) 0.072(3) -0.035(2)
F30 0.031(2) 0.042(2) 0.071(3) -0.0267(19) 0.0111(19) 0.0149(16)
F31 0.070(3) 0.053(2) 0.082(3) -0.009(2) 0.051(3) -0.020(2)
F32 0.082(3) 0.103(4) 0.063(3) 0.029(3) 0.051(3) -0.008(3)
F33 0.051(3) 0.087(3) 0.067(3) 0.009(2) 0.045(2) 0.016(2)
F34 0.070(3) 0.172(6) 0.022(2) 0.018(3) 0.013(2) 0.039(3)
F35 0.072(3) 0.138(5) 0.052(3) -0.009(3) 0.000(2) 0.071(3)
F36 0.095(4) 0.115(5) 0.036(3) 0.005(3) -0.020(3) -0.021(4)
O1 0.0218(19) 0.0199(18) 0.036(2) 0.0030(16) 0.0168(18) -0.0004(14)
O2 0.025(2) 0.0209(18) 0.0250(19) 0.0003(15) 0.0138(17) -0.0006(14)
O3 0.024(2) 0.0182(18) 0.053(3) 0.0058(17) 0.0214(19) -0.0003(15)
O4 0.025(2) 0.0189(18) 0.035(2) -0.0031(16) 0.0071(18) -0.0067(15)
O5 0.0191(19) 0.0198(18) 0.025(2) -0.0033(15) 0.0057(16) 0.0005(14)
O6 0.0191(19) 0.0261(19) 0.022(2) -0.0031(15) 0.0067(16) 0.0030(14)
O7 0.0227(19) 0.0196(18) 0.024(2) 0.0010(15) 0.0123(16) 0.0035(14)
O8 0.0203(18) 0.0141(16) 0.024(2) -0.0009(14) 0.0090(16) 0.0014(13)
O9 0.0188(18) 0.0179(17) 0.0229(19) -0.0031(14) 0.0089(16) 0.0021(14)
O10 0.0201(19) 0.0156(17) 0.0246(19) -0.0016(14) 0.0108(16) 0.0024(14)
O11 0.034(2) 0.0244(19) 0.027(2) -0.0017(16) 0.0180(18) 0.0002(16)
O12 0.037(2) 0.0240(19) 0.021(2) -0.0019(16) 0.0089(18) 0.0059(16)
O13 0.0172(18) 0.0117(16) 0.0260(19) -0.0050(14) 0.0096(15) -0.0023(13)
O14 0.0194(18) 0.0147(17) 0.0228(19) -0.0031(14) 0.0046(15) 0.0031(13)
O15 0.0179(18) 0.0182(17) 0.0237(19) 0.0028(14) 0.0090(16) 0.0052(13)
O16 0.0200(19) 0.0183(18) 0.027(2) 0.0009(15) 0.0034(16) -0.0024(14)
N1 0.011(2) 0.0118(19) 0.022(2) 0.0002(17) 0.0036(18) -0.0013(15)
N2 0.013(2) 0.0120(19) 0.026(2) -0.0011(17) 0.0054(18) 0.0025(15)
N3 0.012(2) 0.020(2) 0.024(2) -0.0049(17) 0.0077(18) -0.0035(16)
N4 0.016(2) 0.018(2) 0.022(2) 0.0007(17) 0.0074(18) 0.0023(16)
N5 0.015(2) 0.024(2) 0.027(2) -0.0054(18) 0.0071(19) 0.0011(17)
C1 0.046(4) 0.031(3) 0.064(5) 0.014(3) 0.038(4) 0.004(3)
C2 0.019(3) 0.025(3) 0.043(3) 0.011(2) 0.018(3) 0.006(2)
C3 0.036(3) 0.032(3) 0.034(3) 0.009(3) 0.024(3) 0.007(2)
C4 0.029(3) 0.020(3) 0.032(3) 0.005(2) 0.015(3) 0.008(2)
C5 0.050(4) 0.041(4) 0.038(4) -0.003(3) 0.026(3) 0.001(3)
C6 0.046(5) 0.038(4) 0.170(10) -0.006(5) 0.066(6) -0.006(4)
C7 0.018(3) 0.028(3) 0.079(5) 0.016(3) 0.021(3) 0.004(2)
C8 0.015(3) 0.032(3) 0.081(5) 0.005(3) 0.011(3) -0.009(2)
C9 0.022(3) 0.025(3) 0.041(4) 0.005(3) -0.001(3) -0.011(2)
C10 0.027(4) 0.033(4) 0.054(5) -0.008(3) -0.006(3) -0.011(3)
C11 0.031(4) 0.058(4) 0.032(4) 0.004(3) 0.003(3) 0.009(3)
C12 0.020(3) 0.022(3) 0.025(3) 0.001(2) 0.002(2) 0.001(2)
C13 0.039(4) 0.046(4) 0.018(3) -0.005(3) 0.007(3) 0.010(3)
C14 0.036(3) 0.028(3) 0.030(3) 0.000(2) 0.016(3) 0.007(2)
C15 0.063(5) 0.082(6) 0.032(4) 0.014(4) 0.029(4) 0.039(4)
C16 0.092(6) 0.029(3) 0.036(4) 0.006(3) 0.040(4) 0.016(4)
C17 0.025(3) 0.019(3) 0.031(3) -0.004(2) 0.017(3) -0.004(2)
C18 0.027(3) 0.026(3) 0.017(3) 0.001(2) 0.011(2) 0.000(2)
C19 0.019(3) 0.018(2) 0.022(3) 0.000(2) 0.008(2) -0.002(2)
C20 0.033(3) 0.022(3) 0.028(3) 0.002(2) 0.011(3) 0.000(2)
C21 0.024(3) 0.029(3) 0.032(3) -0.003(2) 0.012(3) 0.006(2)
C22 0.016(3) 0.020(2) 0.027(3) 0.004(2) 0.011(2) -0.002(2)
C23 0.018(3) 0.023(3) 0.031(3) -0.002(2) 0.013(2) 0.003(2)
C24 0.023(3) 0.017(2) 0.028(3) -0.001(2) 0.017(2) -0.001(2)
C25 0.019(3) 0.027(3) 0.043(3) -0.012(3) 0.017(3) -0.004(2)
C26 0.053(4) 0.052(4) 0.049(4) 0.010(3) 0.038(4) 0.003(3)
C27 0.049(4) 0.023(3) 0.031(3) 0.000(2) 0.028(3) 0.009(2)
C28 0.049(4) 0.037(3) 0.031(3) 0.009(3) 0.027(3) 0.011(3)
C29 0.049(4) 0.031(3) 0.017(3) -0.002(2) 0.011(3) 0.022(3)
C30 0.056(5) 0.059(5) 0.029(4) 0.004(3) 0.011(3) 0.015(4)
C31 0.014(2) 0.013(2) 0.020(3) 0.0013(19) 0.007(2) 0.0009(18)
C32 0.010(2) 0.016(2) 0.035(3) -0.005(2) 0.004(2) 0.0011(19)
C33 0.025(3) 0.034(3) 0.063(4) -0.017(3) 0.028(3) -0.012(2)
C34 0.023(3) 0.017(3) 0.047(4) 0.002(2) 0.001(3) 0.005(2)
C35 0.014(3) 0.019(3) 0.041(3) -0.010(2) 0.007(2) 0.000(2)
C36 0.020(3) 0.046(4) 0.047(4) -0.017(3) -0.005(3) 0.011(3)
C37 0.027(3) 0.021(3) 0.082(5) -0.005(3) 0.029(3) -0.003(2)
C38 0.015(2) 0.011(2) 0.020(3) 0.0016(19) 0.008(2) 0.0014(18)
C39 0.015(3) 0.024(3) 0.030(3) -0.004(2) 0.009(2) 0.000(2)
C40 0.018(3) 0.026(3) 0.042(4) -0.003(3) 0.003(3) -0.001(2)
C41 0.078(7) 0.103(7) 0.093(7) 0.016(5) 0.057(5) -0.013(5)
Cl1 0.119(4) 0.124(4) 0.170(5) -0.003(3) 0.063(3) 0.034(3)
Cl2 0.054(2) 0.108(3) 0.088(3) 0.002(2) 0.038(2) -0.023(2)

loop_
_atom_type_symbol
_atom_type_description
_atom_type_scat_dispersion_real
_atom_type_scat_dispersion_imag
_atom_type_scat_source
C C 0.0033 0.0016 'International Tables Vol C Tables 4.2.6.8 and 6.1.1.4'
H H 0.0000 0.0000 'International Tables Vol C Tables 4.2.6.8 and 6.1.1.4'
N N 0.0061 0.0033 'International Tables Vol C Tables 4.2.6.8 and 6.1.1.4'
O O 0.0106 0.0060 'International Tables Vol C Tables 4.2.6.8 and 6.1.1.4'
F F 0.0171 0.0103 'International Tables Vol C Tables 4.2.6.8 and 6.1.1.4'
Cl Cl 0.1484 0.1585 'International Tables Vol C Tables 4.2.6.8 and 6.1.1.4'
Tb Tb -0.1723 4.1537 'International Tables Vol C Tables 4.2.6.8 and 6.1.1.4'

loop_
_geom_angle_atom_site_label_1
_geom_angle_atom_site_label_2
_geom_angle_atom_site_label_3
_geom_angle
O5 Tb1 O3 78.37(13)
O5 Tb1 O2 136.27(11)
O3 Tb1 O2 83.39(13)
O5 Tb1 O4 75.05(12)
O3 Tb1 O4 73.68(13)
O2 Tb1 O4 136.24(12)
O5 Tb1 O15 136.86(12)
O3 Tb1 O15 138.27(12)
O2 Tb1 O15 80.23(11)
O4 Tb1 O15 92.59(12)
O5 Tb1 O6 71.46(12)
O3 Tb1 O6 139.57(13)
O2 Tb1 O6 137.00(11)
O4 Tb1 O6 72.98(12)
O15 Tb1 O6 65.40(11)
O5 Tb1 O13 91.95(11)
O3 Tb1 O13 138.61(11)
O2 Tb1 O13 76.27(11)
O4 Tb1 O13 142.73(12)
O15 Tb1 O13 73.10(11)
O6 Tb1 O13 69.76(11)
O5 Tb1 O1 137.13(12)
O3 Tb1 O1 71.01(12)
O2 Tb1 O1 69.35(11)
O4 Tb1 O1 68.10(12)
O15 Tb1 O1 67.32(11)
O6 Tb1 O1 115.57(11)
O13 Tb1 O1 130.78(11)
O5 Tb1 N3 68.82(12)
O3 Tb1 N3 71.51(11)
O2 Tb1 N3 67.75(12)
O4 Tb1 N3 133.69(12)
O15 Tb1 N3 133.67(11)
O6 Tb1 N3 119.08(12)
O13 Tb1 N3 67.51(11)
O1 Tb1 N3 125.07(12)
O11 Tb2 O7 133.21(12)
O11 Tb2 O10 75.72(11)
O7 Tb2 O10 138.80(11)
O11 Tb2 O9 73.51(12)
O7 Tb2 O9 86.56(11)
O10 Tb2 O9 73.84(11)
O11 Tb2 O12 71.48(13)
O7 Tb2 O12 134.66(12)
O10 Tb2 O12 75.94(12)
O9 Tb2 O12 138.16(12)
O11 Tb2 O16 138.01(12)
O7 Tb2 O16 82.61(12)
O10 Tb2 O16 89.67(11)
O9 Tb2 O16 140.09(11)
O12 Tb2 O16 66.79(13)
O11 Tb2 O14 91.00(12)
O7 Tb2 O14 74.71(11)
O10 Tb2 O14 142.50(11)
O9 Tb2 O14 136.24(11)
O12 Tb2 O14 66.58(11)
O16 Tb2 O14 76.97(11)
O11 Tb2 O8 136.28(11)
O7 Tb2 O8 68.61(11)
O10 Tb2 O8 70.77(11)
O9 Tb2 O8 70.80(11)
O12 Tb2 O8 124.14(12)
O16 Tb2 O8 69.46(11)
O14 Tb2 O8 132.50(11)
O11 Tb2 N4 67.76(12)
O7 Tb2 N4 65.63(12)
O10 Tb2 N4 133.70(12)
O9 Tb2 N4 69.31(11)
O12 Tb2 N4 115.88(12)
O16 Tb2 N4 136.62(12)
O14 Tb2 N4 66.95(11)
O8 Tb2 N4 119.66(11)
C2 O1 Tb1 130.4(3)
C4 O2 Tb1 134.1(3)
C7 O3 Tb1 134.2(4)
C9 O4 Tb1 133.1(4)
C12 O5 Tb1 136.2(3)
C14 O6 Tb1 134.7(3)
C17 O7 Tb2 132.0(3)
C19 O8 Tb2 129.2(3)
C22 O9 Tb2 133.5(3)
C24 O10 Tb2 133.0(3)
C27 O11 Tb2 135.4(4)
C29 O12 Tb2 132.7(4)
N1 O13 Tb1 128.7(3)
N2 O14 Tb2 131.8(3)
Tb1 O15 H15A 112.4
Tb1 O15 H15B 135.6
H15A O15 H15B 106.5
Tb2 O16 H16A 128.4
Tb2 O16 H16B 119.7
H16A O16 H16B 106.1
O13 N1 C31 125.9(4)
O13 N1 C32 120.9(4)
C31 N1 C32 113.0(4)
O14 N2 C31 125.7(4)
O14 N2 C35 120.5(4)
C31 N2 C35 113.6(4)
C39 N3 C38 102.5(4)
C39 N3 Tb1 133.3(3)
C38 N3 Tb1 123.4(3)
C38 N4 N5 102.3(4)
C38 N4 Tb2 133.5(3)
N5 N4 Tb2 123.9(3)
C39 N5 N4 110.5(4)
F3 C1 F1 106.0(5)
F3 C1 F2 107.5(5)
F1 C1 F2 107.6(6)
F3 C1 C2 113.9(5)
F1 C1 C2 110.8(5)
F2 C1 C2 110.8(5)
O1 C2 C3 127.0(5)
O1 C2 C1 113.6(5)
C3 C2 C1 119.4(5)
C4 C3 C2 121.3(5)
C4 C3 H3 119.3
C2 C3 H3 119.3
O2 C4 C3 128.0(5)
O2 C4 C5 113.4(5)
C3 C4 C5 118.5(5)
F4 C5 F6 107.3(6)
F4 C5 F5 107.9(6)
F6 C5 F5 103.8(6)
F4 C5 C4 115.2(5)
F6 C5 C4 111.4(5)
F5 C5 C4 110.6(5)
F8 C6 F7 106.7(9)
F8 C6 F9 108.2(7)
F7 C6 F9 108.6(8)
F8 C6 C7 113.2(6)
F7 C6 C7 110.9(6)
F9 C6 C7 109.0(9)
O3 C7 C8 127.6(6)
O3 C7 C6 115.4(6)
C8 C7 C6 117.0(6)
C9 C8 C7 122.9(5)
C9 C8 H8 118.6
C7 C8 H8 118.6
O4 C9 C8 128.4(6)
O4 C9 C10 114.0(6)
C8 C9 C10 117.6(5)
F11 C10 F10 105.2(5)
F11 C10 F12 107.4(6)
F10 C10 F12 108.1(6)
F11 C10 C9 110.5(5)
F10 C10 C9 114.1(6)
F12 C10 C9 111.2(5)
F15 C11 F13 108.8(6)
F15 C11 F14 107.7(6)
F13 C11 F14 104.6(6)
F15 C11 C12 114.7(5)
F13 C11 C12 110.1(5)
F14 C11 C12 110.5(5)
O5 C12 C13 128.4(5)
O5 C12 C11 113.5(5)
C13 C12 C11 118.0(5)
C12 C13 C14 120.2(5)
C12 C13 H13 119.9
C14 C13 H13 119.9
O6 C14 C13 127.8(5)
O6 C14 C15 114.9(5)
C13 C14 C15 117.3(5)
F16 C15 F17 108.0(7)
F16 C15 F18 108.6(7)
F17 C15 F18 105.2(6)
F16 C15 C14 112.6(6)
F17 C15 C14 112.2(6)
F18 C15 C14 109.9(6)
F20 C16 F21 107.8(6)
F20 C16 F19 108.2(6)
F21 C16 F19 105.8(6)
F20 C16 C17 110.4(6)
F21 C16 C17 115.3(5)
F19 C16 C17 109.2(5)
O7 C17 C18 127.2(5)
O7 C17 C16 113.9(5)
C18 C17 C16 118.9(5)
C17 C18 C19 120.1(5)
C17 C18 H18 119.9
C19 C18 H18 119.9
O8 C19 C18 127.5(5)
O8 C19 C20 114.2(4)
C18 C19 C20 118.2(4)
F22 C20 F24 109.3(5)
F22 C20 F23 106.8(5)
F24 C20 F23 104.1(5)
F22 C20 C19 114.9(5)
F24 C20 C19 111.3(4)
F23 C20 C19 109.8(4)
F27 C21 F26 108.7(4)
F27 C21 F25 107.0(4)
F26 C21 F25 107.3(4)
F27 C21 C22 113.7(4)
F26 C21 C22 110.0(4)
F25 C21 C22 109.8(4)
O9 C22 C23 128.6(5)
O9 C22 C21 113.5(4)
C23 C22 C21 117.9(4)
C22 C23 C24 122.0(5)
C22 C23 H23 119.0
C24 C23 H23 119.0
O10 C24 C23 128.8(5)
O10 C24 C25 114.4(4)
C23 C24 C25 116.8(4)
F29 C25 F30 108.8(5)
F29 C25 F28 107.3(5)
F30 C25 F28 106.5(4)
F29 C25 C24 110.5(4)
F30 C25 C24 112.8(5)
F28 C25 C24 110.7(4)
F31 C26 F33 107.1(6)
F31 C26 F32 108.0(6)
F33 C26 F32 106.4(5)
F31 C26 C27 111.2(5)
F33 C26 C27 110.9(5)
F32 C26 C27 112.9(6)
O11 C27 C28 127.2(5)
O11 C27 C26 112.9(5)
C28 C27 C26 119.9(5)
C29 C28 C27 121.4(5)
C29 C28 H28 119.3
C27 C28 H28 119.3
O12 C29 C28 127.8(5)
O12 C29 C30 114.0(6)
C28 C29 C30 118.2(6)
F35 C30 F34 108.7(6)
F35 C30 F36 105.2(7)
F34 C30 F36 104.5(6)
F35 C30 C29 111.5(6)
F34 C30 C29 114.3(6)
F36 C30 C29 112.0(6)
N2 C31 N1 109.4(4)
N2 C31 C38 125.6(4)
N1 C31 C38 124.8(4)
N1 C32 C34 105.7(4)
N1 C32 C33 108.2(4)
C34 C32 C33 111.8(5)
N1 C32 C35 101.2(4)
C34 C32 C35 114.2(5)
C33 C32 C35 114.6(4)
C32 C33 H33A 109.5
C32 C33 H33B 109.5
H33A C33 H33B 109.5
C32 C33 H33C 109.5
H33A C33 H33C 109.5
H33B C33 H33C 109.5
C32 C34 H34A 109.5
C32 C34 H34B 109.5
H34A C34 H34B 109.5
C32 C34 H34C 109.5
H34A C34 H34C 109.5
H34B C34 H34C 109.5
N2 C35 C36 108.5(5)
N2 C35 C37 105.2(4)
C36 C35 C37 110.9(5)
N2 C35 C32 101.3(4)
C36 C35 C32 115.4(5)
C37 C35 C32 114.4(5)
C35 C36 H36A 109.5
C35 C36 H36B 109.5
H36A C36 H36B 109.5
C35 C36 H36C 109.5
H36A C36 H36C 109.5
H36B C36 H36C 109.5
C35 C37 H37A 109.5
C35 C37 H37B 109.5
H37A C37 H37B 109.5
C35 C37 H37C 109.5
H37A C37 H37C 109.5
H37B C37 H37C 109.5
N4 C38 N3 115.2(4)
N4 C38 C31 120.0(4)
N3 C38 C31 124.7(4)
N3 C39 N5 109.5(4)
N3 C39 C40 130.5(5)
N5 C39 C40 119.9(4)
C39 C40 H40A 109.5
C39 C40 H40B 109.5
H40A C40 H40B 109.5
C39 C40 H40C 109.5
H40A C40 H40C 109.5
H40B C40 H40C 109.5
Cl2 C41 Cl1 125.7(8)
Cl2 C41 H41A 105.9
Cl1 C41 H41A 105.9
Cl2 C41 H41B 105.9
Cl1 C41 H41B 105.9
H41A C41 H41B 106.2

loop_
_geom_bond_atom_site_label_1
_geom_bond_atom_site_label_2
_geom_bond_distance
Tb1 O5 2.332(3)
Tb1 O3 2.355(3)
Tb1 O2 2.365(3)
Tb1 O4 2.379(3)
Tb1 O15 2.398(3)
Tb1 O6 2.399(3)
Tb1 O13 2.426(3)
Tb1 O1 2.505(3)
Tb1 N3 2.695(4)
Tb2 O11 2.346(4)
Tb2 O7 2.366(3)
Tb2 O10 2.367(3)
Tb2 O9 2.369(3)
Tb2 O12 2.379(4)
Tb2 O16 2.397(3)
Tb2 O14 2.404(3)
Tb2 O8 2.485(3)
Tb2 N4 2.622(4)
F1 C1 1.314(8)
F2 C1 1.323(7)
F3 C1 1.309(7)
F4 C5 1.297(7)
F5 C5 1.311(8)
F6 C5 1.301(7)
F7 C6 1.312(10)
F8 C6 1.294(10)
F9 C6 1.315(12)
F10 C10 1.320(8)
F11 C10 1.317(9)
F12 C10 1.322(7)
F13 C11 1.331(8)
F14 C11 1.338(8)
F15 C11 1.309(7)
F16 C15 1.305(8)
F17 C15 1.327(8)
F18 C15 1.336(10)
F19 C16 1.342(9)
F20 C16 1.300(9)
F21 C16 1.313(7)
F22 C20 1.279(7)
F23 C20 1.335(7)
F24 C20 1.309(6)
F25 C21 1.352(6)
F26 C21 1.321(6)
F27 C21 1.314(6)
F28 C25 1.334(6)
F29 C25 1.307(7)
F30 C25 1.332(6)
F31 C26 1.319(8)
F32 C26 1.336(7)
F33 C26 1.334(8)
F34 C30 1.296(8)
F35 C30 1.293(8)
F36 C30 1.335(9)
O1 C2 1.256(6)
O2 C4 1.255(6)
O3 C7 1.245(7)
O4 C9 1.242(6)
O5 C12 1.246(6)
O6 C14 1.235(6)
O7 C17 1.252(6)
O8 C19 1.250(6)
O9 C22 1.254(6)
O10 C24 1.252(6)
O11 C27 1.246(6)
O12 C29 1.254(7)
O13 N1 1.272(5)
O14 N2 1.281(5)
O15 H15A 0.9104
O15 H15B 0.9290
O16 H16A 0.9562
O16 H16B 0.8065
N1 C31 1.340(6)
N1 C32 1.507(6)
N2 C31 1.332(6)
N2 C35 1.498(6)
N3 C39 1.335(6)
N3 C38 1.356(6)
N4 C38 1.321(6)
N4 N5 1.347(6)
N5 C39 1.344(6)
C1 C2 1.526(7)
C2 C3 1.386(8)
C3 C4 1.381(7)
C3 H3 0.9300
C4 C5 1.519(8)
C6 C7 1.548(10)
C7 C8 1.389(9)
C8 C9 1.377(9)
C8 H8 0.9300
C9 C10 1.523(9)
C11 C12 1.532(8)
C12 C13 1.381(8)
C13 C14 1.399(8)
C13 H13 0.9300
C14 C15 1.519(8)
C16 C17 1.513(8)
C17 C18 1.387(7)
C18 C19 1.393(7)
C18 H18 0.9300
C19 C20 1.530(7)
C21 C22 1.536(7)
C22 C23 1.376(7)
C23 C24 1.393(7)
C23 H23 0.9300
C24 C25 1.544(7)
C26 C27 1.533(9)
C27 C28 1.381(8)
C28 C29 1.373(9)
C28 H28 0.9300
C29 C30 1.524(9)
C31 C38 1.443(6)
C32 C34 1.512(7)
C32 C33 1.522(8)
C32 C35 1.575(7)
C33 H33A 0.9600
C33 H33B 0.9600
C33 H33C 0.9600
C34 H34A 0.9600
C34 H34B 0.9600
C34 H34C 0.9600
C35 C36 1.506(8)
C35 C37 1.533(8)
C36 H36A 0.9600
C36 H36B 0.9600
C36 H36C 0.9600
C37 H37A 0.9600
C37 H37B 0.9600
C37 H37C 0.9600
C39 C40 1.482(7)
C40 H40A 0.9600
C40 H40B 0.9600
C40 H40C 0.9600
C41 Cl2 1.660(9)
C41 Cl1 1.661(9)
C41 H41A 0.9700
C41 H41B 0.9700

loop_
_geom_torsion_atom_site_label_1
_geom_torsion_atom_site_label_2
_geom_torsion_atom_site_label_3
_geom_torsion_atom_site_label_4
_geom_torsion
O5 Tb1 O1 C2 107.0(4)
O3 Tb1 O1 C2 60.2(4)
O2 Tb1 O1 C2 -29.8(4)
O4 Tb1 O1 C2 139.7(4)
O15 Tb1 O1 C2 -117.6(4)
O6 Tb1 O1 C2 -163.1(4)
O13 Tb1 O1 C2 -78.5(4)
N3 Tb1 O1 C2 10.8(5)
O5 Tb1 O2 C4 -107.1(4)
O3 Tb1 O2 C4 -41.6(4)
O4 Tb1 O2 C4 16.4(5)
O15 Tb1 O2 C4 99.8(4)
O6 Tb1 O2 C4 136.3(4)
O13 Tb1 O2 C4 174.7(5)
O1 Tb1 O2 C4 30.5(4)
N3 Tb1 O2 C4 -114.3(5)
O5 Tb1 O3 C7 -75.2(5)
O2 Tb1 O3 C7 144.8(5)
O4 Tb1 O3 C7 2.5(5)
O15 Tb1 O3 C7 77.5(6)
O6 Tb1 O3 C7 -33.1(6)
O13 Tb1 O3 C7 -154.7(5)
O1 Tb1 O3 C7 74.4(5)
N3 Tb1 O3 C7 -146.5(6)
O5 Tb1 O4 C9 77.7(5)
O3 Tb1 O4 C9 -4.3(5)
O2 Tb1 O4 C9 -65.7(5)
O15 Tb1 O4 C9 -144.2(5)
O6 Tb1 O4 C9 152.5(5)
O13 Tb1 O4 C9 150.7(5)
O1 Tb1 O4 C9 -79.9(5)
N3 Tb1 O4 C9 38.3(6)
O3 Tb1 O5 C12 140.7(5)
O2 Tb1 O5 C12 -151.9(4)
O4 Tb1 O5 C12 64.7(5)
O15 Tb1 O5 C12 -12.8(5)
O6 Tb1 O5 C12 -12.0(5)
O13 Tb1 O5 C12 -79.9(5)
O1 Tb1 O5 C12 96.0(5)
N3 Tb1 O5 C12 -144.8(5)
O5 Tb1 O6 C14 10.9(5)
O3 Tb1 O6 C14 -32.9(6)
O2 Tb1 O6 C14 150.2(5)
O4 Tb1 O6 C14 -68.6(5)
O15 Tb1 O6 C14 -169.7(5)
O13 Tb1 O6 C14 110.2(5)
O1 Tb1 O6 C14 -123.2(5)
N3 Tb1 O6 C14 62.4(5)
O11 Tb2 O7 C17 -94.4(4)
O10 Tb2 O7 C17 29.6(5)
O9 Tb2 O7 C17 -30.9(4)
O12 Tb2 O7 C17 157.2(4)
O16 Tb2 O7 C17 110.5(4)
O14 Tb2 O7 C17 -171.0(4)
O8 Tb2 O7 C17 39.8(4)
N4 Tb2 O7 C17 -99.8(4)
O11 Tb2 O8 C19 95.5(4)
O7 Tb2 O8 C19 -35.3(4)
O10 Tb2 O8 C19 137.6(4)
O9 Tb2 O8 C19 58.6(4)
O12 Tb2 O8 C19 -165.6(4)
O16 Tb2 O8 C19 -125.3(4)
O14 Tb2 O8 C19 -77.3(4)
N4 Tb2 O8 C19 7.5(4)
O11 Tb2 O9 C22 -75.7(4)
O7 Tb2 O9 C22 147.2(4)
O10 Tb2 O9 C22 3.8(4)
O12 Tb2 O9 C22 -41.5(5)
O16 Tb2 O9 C22 73.0(5)
O14 Tb2 O9 C22 -149.2(4)
O8 Tb2 O9 C22 78.6(4)
N4 Tb2 O9 C22 -147.6(4)
O11 Tb2 O10 C24 69.9(4)
O7 Tb2 O10 C24 -71.5(5)
O9 Tb2 O10 C24 -6.7(4)
O12 Tb2 O10 C24 144.0(4)
O16 Tb2 O10 C24 -149.9(4)
O14 Tb2 O10 C24 142.3(4)
O8 Tb2 O10 C24 -81.6(4)
N4 Tb2 O10 C24 31.5(5)
O7 Tb2 O11 C27 -117.5(5)
O10 Tb2 O11 C27 96.8(5)
O9 Tb2 O11 C27 173.8(5)
O12 Tb2 O11 C27 17.1(4)
O16 Tb2 O11 C27 23.7(5)
O14 Tb2 O11 C27 -47.7(5)
O8 Tb2 O11 C27 137.5(4)
N4 Tb2 O11 C27 -112.3(5)
O11 Tb2 O12 C29 -21.5(4)
O7 Tb2 O12 C29 111.7(5)
O10 Tb2 O12 C29 -100.8(5)
O9 Tb2 O12 C29 -56.1(5)
O16 Tb2 O12 C29 163.4(5)
O14 Tb2 O12 C29 78.0(4)
O8 Tb2 O12 C29 -155.4(4)
N4 Tb2 O12 C29 31.2(5)
O5 Tb1 O13 N1 -118.8(3)
O3 Tb1 O13 N1 -44.2(4)
O2 Tb1 O13 N1 18.6(3)
O4 Tb1 O13 N1 173.7(3)
O15 Tb1 O13 N1 102.4(3)
O6 Tb1 O13 N1 171.8(4)
O1 Tb1 O13 N1 65.0(4)
N3 Tb1 O13 N1 -52.7(3)
O11 Tb2 O14 N2 -109.1(4)
O7 Tb2 O14 N2 25.8(4)
O10 Tb2 O14 N2 -176.6(3)
O9 Tb2 O14 N2 -42.2(4)
O12 Tb2 O14 N2 -178.4(4)
O16 Tb2 O14 N2 111.5(4)
O8 Tb2 O14 N2 66.0(4)
N4 Tb2 O14 N2 -43.8(4)
Tb1 O13 N1 C31 46.7(6)
Tb1 O13 N1 C32 -128.2(4)
Tb2 O14 N2 C31 48.6(6)
Tb2 O14 N2 C35 -127.5(4)
O5 Tb1 N3 C39 -55.5(4)
O3 Tb1 N3 C39 28.9(4)
O2 Tb1 N3 C39 119.2(5)
O4 Tb1 N3 C39 -14.3(5)
O15 Tb1 N3 C39 169.1(4)
O6 Tb1 N3 C39 -108.2(4)
O13 Tb1 N3 C39 -157.0(5)
O1 Tb1 N3 C39 78.0(5)
O5 Tb1 N3 C38 137.2(4)
O3 Tb1 N3 C38 -138.5(4)
O2 Tb1 N3 C38 -48.1(3)
O4 Tb1 N3 C38 178.4(3)
O15 Tb1 N3 C38 1.8(4)
O6 Tb1 N3 C38 84.5(4)
O13 Tb1 N3 C38 35.7(3)
O1 Tb1 N3 C38 -89.3(4)
O11 Tb2 N4 C38 121.7(5)
O7 Tb2 N4 C38 -62.5(4)
O10 Tb2 N4 C38 162.2(4)
O9 Tb2 N4 C38 -158.3(5)
O12 Tb2 N4 C38 67.1(5)
O16 Tb2 N4 C38 -15.8(5)
O14 Tb2 N4 C38 20.4(4)
O8 Tb2 N4 C38 -106.6(4)
O11 Tb2 N4 N5 -65.7(3)
O7 Tb2 N4 N5 110.1(4)
O10 Tb2 N4 N5 -25.1(4)
O9 Tb2 N4 N5 14.3(3)
O12 Tb2 N4 N5 -120.3(3)
O16 Tb2 N4 N5 156.9(3)
O14 Tb2 N4 N5 -166.9(4)
O8 Tb2 N4 N5 66.0(4)
C38 N4 N5 C39 -0.6(5)
Tb2 N4 N5 C39 -175.2(3)
Tb1 O1 C2 C3 21.5(8)
Tb1 O1 C2 C1 -158.8(4)
F3 C1 C2 O1 -174.7(5)
F1 C1 C2 O1 65.9(7)
F2 C1 C2 O1 -53.4(7)
F3 C1 C2 C3 5.0(8)
F1 C1 C2 C3 -114.3(6)
F2 C1 C2 C3 126.3(6)
O1 C2 C3 C4 5.1(9)
C1 C2 C3 C4 -174.6(5)
Tb1 O2 C4 C3 -22.1(8)
Tb1 O2 C4 C5 160.3(4)
C2 C3 C4 O2 -6.4(9)
C2 C3 C4 C5 171.0(5)
O2 C4 C5 F4 -169.7(6)
C3 C4 C5 F4 12.6(8)
O2 C4 C5 F6 -47.1(7)
C3 C4 C5 F6 135.1(6)
O2 C4 C5 F5 67.7(7)
C3 C4 C5 F5 -110.0(7)
Tb1 O3 C7 C8 0.0(10)
Tb1 O3 C7 C6 -179.0(5)
F8 C6 C7 O3 1.4(11)
F7 C6 C7 O3 121.3(8)
F9 C6 C7 O3 -119.1(7)
F8 C6 C7 C8 -177.7(7)
F7 C6 C7 C8 -57.7(12)
F9 C6 C7 C8 61.8(9)
O3 C7 C8 C9 -2.7(11)
C6 C7 C8 C9 176.3(7)
Tb1 O4 C9 C8 3.8(10)
Tb1 O4 C9 C10 -175.7(4)
C7 C8 C9 O4 0.7(11)
C7 C8 C9 C10 -179.8(6)
O4 C9 C10 F11 67.0(7)
C8 C9 C10 F11 -112.6(7)
O4 C9 C10 F10 -174.7(6)
C8 C9 C10 F10 5.7(9)
O4 C9 C10 F12 -52.2(8)
C8 C9 C10 F12 128.2(7)
Tb1 O5 C12 C13 9.8(9)
Tb1 O5 C12 C11 -171.3(4)
F15 C11 C12 O5 175.1(6)
F13 C11 C12 O5 52.0(7)
F14 C11 C12 O5 -63.0(7)
F15 C11 C12 C13 -5.9(9)
F13 C11 C12 C13 -128.9(6)
F14 C11 C12 C13 116.0(6)
O5 C12 C13 C14 0.8(10)
C11 C12 C13 C14 -178.1(6)
Tb1 O6 C14 C13 -7.7(9)
Tb1 O6 C14 C15 173.2(5)
C12 C13 C14 O6 -1.6(10)
C12 C13 C14 C15 177.5(6)
O6 C14 C15 F16 -161.6(7)
C13 C14 C15 F16 19.2(10)
O6 C14 C15 F17 -39.5(9)
C13 C14 C15 F17 141.3(6)
O6 C14 C15 F18 77.2(7)
C13 C14 C15 F18 -102.0(7)
Tb2 O7 C17 C18 -32.1(8)
Tb2 O7 C17 C16 147.4(4)
F20 C16 C17 O7 49.2(8)
F21 C16 C17 O7 171.5(5)
F19 C16 C17 O7 -69.5(7)
F20 C16 C17 C18 -131.2(6)
F21 C16 C17 C18 -8.9(9)
F19 C16 C17 C18 110.0(6)
O7 C17 C18 C19 -3.7(8)
C16 C17 C18 C19 176.8(5)
Tb2 O8 C19 C18 24.0(7)
Tb2 O8 C19 C20 -155.2(3)
C17 C18 C19 O8 6.2(8)
C17 C18 C19 C20 -174.6(5)
O8 C19 C20 F22 -172.1(5)
C18 C19 C20 F22 8.6(8)
O8 C19 C20 F24 -47.2(6)
C18 C19 C20 F24 133.5(5)
O8 C19 C20 F23 67.5(6)
C18 C19 C20 F23 -111.7(6)
Tb2 O9 C22 C23 -0.6(8)
Tb2 O9 C22 C21 -178.9(3)
F27 C21 C22 O9 -159.9(4)
F26 C21 C22 O9 77.9(5)
F25 C21 C22 O9 -40.0(6)
F27 C21 C22 C23 21.6(7)
F26 C21 C22 C23 -100.6(5)
F25 C21 C22 C23 141.5(5)
O9 C22 C23 C24 -2.8(8)
C21 C22 C23 C24 175.5(5)
Tb2 O10 C24 C23 6.8(8)
Tb2 O10 C24 C25 -171.2(3)
C22 C23 C24 O10 -0.5(8)
C22 C23 C24 C25 177.5(5)
O10 C24 C25 F29 85.4(5)
C23 C24 C25 F29 -92.9(6)
O10 C24 C25 F30 -152.6(4)
C23 C24 C25 F30 29.1(6)
O10 C24 C25 F28 -33.4(6)
C23 C24 C25 F28 148.3(5)
Tb2 O11 C27 C28 -10.1(8)
Tb2 O11 C27 C26 170.0(4)
F31 C26 C27 O11 -55.7(7)
F33 C26 C27 O11 63.4(7)
F32 C26 C27 O11 -177.3(5)
F31 C26 C27 C28 124.4(6)
F33 C26 C27 C28 -116.5(6)
F32 C26 C27 C28 2.8(8)
O11 C27 C28 C29 -4.0(9)
C26 C27 C28 C29 175.9(5)
Tb2 O12 C29 C28 20.0(8)
Tb2 O12 C29 C30 -157.5(4)
C27 C28 C29 O12 -1.4(9)
C27 C28 C29 C30 176.0(5)
O12 C29 C30 F35 84.7(8)
C28 C29 C30 F35 -93.0(8)
O12 C29 C30 F34 -151.5(6)
C28 C29 C30 F34 30.8(9)
O12 C29 C30 F36 -32.9(8)
C28 C29 C30 F36 149.4(6)
O14 N2 C31 N1 179.5(4)
C35 N2 C31 N1 -4.2(6)
O14 N2 C31 C38 -5.0(8)
C35 N2 C31 C38 171.3(5)
O13 N1 C31 N2 -179.6(4)
C32 N1 C31 N2 -4.4(5)
O13 N1 C31 C38 4.8(7)
C32 N1 C31 C38 -179.9(4)
O13 N1 C32 C34 66.4(6)
C31 N1 C32 C34 -109.1(5)
O13 N1 C32 C33 -53.5(5)
C31 N1 C32 C33 131.0(4)
O13 N1 C32 C35 -174.3(4)
C31 N1 C32 C35 10.2(5)
O14 N2 C35 C36 -51.5(6)
C31 N2 C35 C36 132.0(5)
O14 N2 C35 C37 67.3(6)
C31 N2 C35 C37 -109.2(5)
O14 N2 C35 C32 -173.3(4)
C31 N2 C35 C32 10.2(5)
N1 C32 C35 N2 -11.1(5)
C34 C32 C35 N2 101.9(5)
C33 C32 C35 N2 -127.3(5)
N1 C32 C35 C36 -128.1(5)
C34 C32 C35 C36 -15.1(7)
C33 C32 C35 C36 115.7(6)
N1 C32 C35 C37 101.5(5)
C34 C32 C35 C37 -145.5(5)
C33 C32 C35 C37 -14.7(6)
N5 N4 C38 N3 1.4(5)
Tb2 N4 C38 N3 175.1(3)
N5 N4 C38 C31 -174.2(4)
Tb2 N4 C38 C31 -0.5(7)
C39 N3 C38 N4 -1.5(6)
Tb1 N3 C38 N4 169.1(3)
C39 N3 C38 C31 173.8(5)
Tb1 N3 C38 C31 -15.6(6)
N2 C31 C38 N4 -16.8(7)
N1 C31 C38 N4 158.0(5)
N2 C31 C38 N3 168.0(5)
N1 C31 C38 N3 -17.1(7)
C38 N3 C39 N5 1.0(5)
Tb1 N3 C39 N5 -168.2(3)
C38 N3 C39 C40 -174.8(6)
Tb1 N3 C39 C40 16.0(9)
N4 N5 C39 N3 -0.2(6)
N4 N5 C39 C40 176.1(5)
